data_2200812
loop_
_publ_author_name
'Eriksson, Johan'
'Eriksson, Lars'
'Hu, Jiwei'

_publ_section_title
;
 2,4-Dibromophenyl 2,6-dibromophenyl ether
;
_journal_issue 3
_journal_name_full 'Acta Crystallographica Section E'
_journal_page_first o347
_journal_page_last o349
_journal_paper_doi 10.1107/S1600536802002738
_journal_volume 58
_journal_year 2002
_chemical_formula_iupac 'C12 H6 Br4 O'
_chemical_formula_moiety 'C12 H6 Br4 O'
_chemical_formula_sum 'C12 H6 Br4 O'
_chemical_formula_weight 485.81
_chemical_name_systematic
;
2,4-Dibromophenyl 2,6-dibromophenyl ether
;
_space_group_IT_number 14
_symmetry_cell_setting monoclinic
_symmetry_space_group_name_Hall '-P 2yn'
_symmetry_space_group_name_H-M 'P 1 21/n 1'
_atom_sites_solution_hydrogens geom
_atom_sites_solution_primary direct
_atom_sites_solution_secondary difmap
_audit_creation_method SHELXL-97
_cell_angle_alpha 90.00
_cell_angle_beta 90.606(19)
_cell_angle_gamma 90.00
_cell_formula_units_Z 4
_cell_length_a 8.0274(12)
_cell_length_b 8.389(2)
_cell_length_c 20.562(3)
_cell_measurement_reflns_used 1520
_cell_measurement_temperature 293(2)
_cell_measurement_theta_max 25.99
_cell_measurement_theta_min 1.98
_cell_volume 1384.6(4)
_computing_cell_refinement 'CELL (Stoe & Cie, 1997)'
_computing_data_collection 'EXPOSE (Stoe & Cie, 1997)'
_computing_data_reduction 'INTEGRATE (Stoe & Cie, 1997) and X-RED (Stoe & Cie, 1997)'
_computing_molecular_graphics 'DIAMOND (Bergerhoff, 1996)'
_computing_structure_refinement 'SHELXL97 (Sheldrick, 1997)'
_computing_structure_solution 'SHELXS97 (Sheldrick, 1990)'
_diffrn_ambient_temperature 293(2)
_diffrn_detector_area_resol_mean 6.0
_diffrn_measured_fraction_theta_full .982
_diffrn_measured_fraction_theta_max .982
_diffrn_measurement_device_type 'Stoe IPDS'
_diffrn_measurement_method 'area detector'
_diffrn_radiation_monochromator graphite
_diffrn_radiation_source 'fine-focus sealed tube'
_diffrn_radiation_type MoK\a
_diffrn_radiation_wavelength .71073
_diffrn_reflns_av_R_equivalents .0488
_diffrn_reflns_av_sigmaI/netI .0743
_diffrn_reflns_limit_h_max 9
_diffrn_reflns_limit_h_min -9
_diffrn_reflns_limit_k_max 10
_diffrn_reflns_limit_k_min 0
_diffrn_reflns_limit_l_max 25
_diffrn_reflns_limit_l_min 0
_diffrn_reflns_number 21426
_diffrn_reflns_theta_full 25.99
_diffrn_reflns_theta_max 25.99
_diffrn_reflns_theta_min 1.98
_exptl_absorpt_coefficient_mu 11.607
_exptl_absorpt_correction_T_max .3073
_exptl_absorpt_correction_T_min .1130
_exptl_absorpt_correction_type numerical
_exptl_absorpt_process_details '(X-RED; Stoe & Cie, 1998)'
_exptl_crystal_colour colourless
_exptl_crystal_density_diffrn 2.331
_exptl_crystal_density_method 'not measured'
_exptl_crystal_description prism
_exptl_crystal_F_000 904
_exptl_crystal_size_max .19
_exptl_crystal_size_mid .13
_exptl_crystal_size_min .10
_refine_diff_density_max .730
_refine_diff_density_min -.477
_refine_ls_extinction_method none
_refine_ls_goodness_of_fit_ref .981
_refine_ls_hydrogen_treatment constr
_refine_ls_matrix_type full
_refine_ls_number_parameters 154
_refine_ls_number_reflns 2676
_refine_ls_number_restraints 0
_refine_ls_restrained_S_all .981
_refine_ls_R_factor_all .0590
_refine_ls_R_factor_gt .0294
_refine_ls_shift/su_max .001
_refine_ls_shift/su_mean .000
_refine_ls_structure_factor_coef Fsqd
_refine_ls_weighting_details 'calc w = 1/[\s^2^(Fo^2^)+(0.01P)^2^] where P = (Fo^2^+2Fc^2^)/3'
_refine_ls_weighting_scheme calc
_refine_ls_wR_factor_gt .0539
_refine_ls_wR_factor_ref .0563
_reflns_number_gt 1625
_reflns_number_total 2676
_reflns_threshold_expression I>2\s(I)
_cod_data_source_file ac6000.cif
_cod_data_source_block I
_cod_original_cell_volume 1384.5(5)
_cod_original_sg_symbol_H-M 'P 21/n'
_cod_database_code 2200812
_cod_database_fobs_code 2200812

loop_
_symmetry_equiv_pos_as_xyz
'x, y, z'
'-x+1/2, y+1/2, -z+1/2'
'-x, -y, -z'
'x-1/2, -y-1/2, z-1/2'

loop_
_atom_site_label
_atom_site_fract_x
_atom_site_fract_y
_atom_site_fract_z
_atom_site_U_iso_or_equiv
_atom_site_adp_type
_atom_site_calc_flag
_atom_site_refinement_flags
_atom_site_occupancy
_atom_site_disorder_assembly
_atom_site_disorder_group
_atom_site_type_symbol
Br1 .37474(8) .79973(7) .49740(3) .06062(19) Uani d . 1 . . Br
Br2 .14261(7) .17691(7) .44307(3) .06174(19) Uani d . 1 . . Br
Br3 .18930(7) .33100(9) .24653(3) .0776(2) Uani d . 1 . . Br
Br4 -.44275(7) .46331(9) .35089(3) .0690(2) Uani d . 1 . . Br
O -.0809(4) .3541(4) .34891(15) .0431(9) Uani d . 1 . . O
C1 -.1348(6) .4031(6) .2873(2) .0424(13) Uani d . 1 . . C
C2 -.3008(6) .4525(6) .2790(2) .0424(13) Uani d . 1 . . C
C3 -.3584(7) .4959(6) .2174(2) .0495(14) Uani d . 1 . . C
H3 -.4684 .5283 .2117 .059 Uiso calc R 1 . . H
C4 -.2535(7) .4912(7) .1648(3) .0574(16) Uani d . 1 . . C
H4 -.2917 .5212 .1237 .069 Uiso calc R 1 . . H
C5 -.0894(8) .4411(7) .1740(3) .0592(17) Uani d . 1 . . C
H5 -.0181 .4366 .1386 .071 Uiso calc R 1 . . H
C6 -.0326(6) .3988(7) .2340(3) .0460(14) Uani d . 1 . . C
C7 .0189(5) .4626(6) .3829(2) .0341(11) Uani d . 1 . . C
C8 .0124(7) .6244(7) .3729(2) .0467(14) Uani d . 1 . . C
H8 -.0621 .6666 .3426 .056 Uiso calc R 1 . . H
C9 .1154(7) .7232(6) .4075(2) .0531(15) Uani d . 1 . . C
H9 .1116 .8326 .4002 .064 Uiso calc R 1 . . H
C10 .2246(6) .6626(6) .4529(2) .0396(12) Uani d . 1 . . C
C11 .2311(6) .5003(6) .4650(2) .0383(12) Uani d . 1 . . C
H11 .3030 .4592 .4966 .046 Uiso calc R 1 . . H
C12 .1276(6) .4006(6) .4290(2) .0377(12) Uani d . 1 . . C

loop_
_atom_site_aniso_label
_atom_site_aniso_U_11
_atom_site_aniso_U_22
_atom_site_aniso_U_33
_atom_site_aniso_U_12
_atom_site_aniso_U_13
_atom_site_aniso_U_23
Br1 .0811(4) .0466(4) .0537(3) -.0138(3) -.0187(3) -.0036(3)
Br2 .0725(4) .0316(3) .0806(4) .0033(3) -.0245(3) .0053(3)
Br3 .0446(3) .0916(6) .0966(5) .0041(4) .0088(3) -.0131(5)
Br4 .0505(4) .1038(6) .0529(3) .0063(4) .0068(3) .0120(4)
O .050(2) .037(2) .043(2) -.0027(17) -.0174(17) .0038(17)
C1 .041(3) .036(3) .050(3) -.007(2) -.013(3) .000(3)
C2 .044(3) .043(3) .040(3) -.006(3) .001(2) -.002(3)
C3 .053(3) .049(4) .046(3) .000(3) -.017(3) .008(3)
C4 .070(4) .057(4) .045(3) -.008(3) -.004(3) .006(3)
C5 .070(4) .065(5) .043(3) -.011(3) .019(3) -.007(3)
C6 .031(3) .054(4) .053(3) .000(3) -.002(3) -.005(3)
C7 .031(3) .041(3) .031(3) .000(2) .000(2) .000(2)
C8 .060(4) .035(3) .044(3) .008(3) -.015(3) .000(3)
C9 .083(4) .028(3) .049(3) .009(3) -.013(3) .003(3)
C10 .048(3) .037(3) .033(3) -.004(3) .003(2) -.004(2)
C11 .042(3) .038(3) .035(3) .005(2) -.010(2) -.001(2)
C12 .037(3) .030(3) .046(3) .008(2) .005(2) .002(2)

loop_
_atom_type_symbol
_atom_type_description
_atom_type_scat_dispersion_real
_atom_type_scat_dispersion_imag
_atom_type_scat_source
C C .0033 .0016 'International Tables Vol C Tables 4.2.6.8 and 6.1.1.4'
H H .0000 .0000 'International Tables Vol C Tables 4.2.6.8 and 6.1.1.4'
O O .0106 .0060 'International Tables Vol C Tables 4.2.6.8 and 6.1.1.4'
Br Br -.2901 2.4595 'International Tables Vol C Tables 4.2.6.8 and 6.1.1.4'

loop_
_geom_angle_atom_site_label_1
_geom_angle_atom_site_label_2
_geom_angle_atom_site_label_3
_geom_angle
_geom_angle_publ_flag
C7 O C1 115.7(4) yes
C6 C1 O 122.2(4) yes
C6 C1 C2 118.9(4) ?
O C1 C2 118.8(4) yes
C3 C2 C1 119.6(5) ?
C3 C2 Br4 120.3(4) ?
C1 C2 Br4 120.1(4) ?
C4 C3 C2 120.4(5) ?
C3 C4 C5 119.2(5) ?
C6 C5 C4 120.6(5) ?
C5 C6 C1 121.3(5) ?
C5 C6 Br3 120.7(4) ?
C1 C6 Br3 118.0(4) ?
C8 C7 C12 119.8(5) ?
C8 C7 O 123.3(4) yes
C12 C7 O 116.9(5) yes
C9 C8 C7 120.0(5) ?
C8 C9 C10 120.5(5) ?
C9 C10 C11 120.7(5) ?
C9 C10 Br1 120.1(4) ?
C11 C10 Br1 119.1(4) ?
C10 C11 C12 118.4(4) ?
C11 C12 C7 120.6(5) ?
C11 C12 Br2 118.5(4) ?
C7 C12 Br2 120.9(4) ?
C4 C3 H3 119.8 ?
C2 C3 H3 119.8 ?
C3 C4 H4 120.4 ?
C5 C4 H4 120.4 ?
C6 C5 H5 119.7 ?
C4 C5 H5 119.7 ?
C9 C8 H8 120.0 ?
C7 C8 H8 120.0 ?
C8 C9 H9 119.7 ?
C10 C9 H9 119.7 ?
C10 C11 H11 120.8 ?
C12 C11 H11 120.8 ?

loop_
_geom_bond_atom_site_label_1
_geom_bond_atom_site_label_2
_geom_bond_site_symmetry_2
_geom_bond_distance
_geom_bond_publ_flag
Br1 C10 . 1.895(5) yes
Br2 C12 . 1.902(5) yes
Br3 C6 . 1.885(5) yes
Br4 C2 . 1.879(5) yes
O C7 . 1.395(5) yes
O C1 . 1.397(5) yes
C1 C6 . 1.376(7) ?
C1 C2 . 1.404(6) ?
C2 C3 . 1.393(6) ?
C3 C4 . 1.378(7) ?
C4 C5 . 1.394(7) ?
C5 C6 . 1.358(7) ?
C7 C8 . 1.373(7) ?
C7 C12 . 1.383(6) ?
C8 C9 . 1.365(7) ?
C9 C10 . 1.371(7) ?
C10 C11 . 1.384(6) ?
C11 C12 . 1.388(6) ?
C3 H3 . .9300 ?
C4 H4 . .9300 ?
C5 H5 . .9300 ?
C8 H8 . .9300 ?
C9 H9 . .9300 ?
C11 H11 . .9300 ?

loop_
_geom_torsion_atom_site_label_1
_geom_torsion_atom_site_label_2
_geom_torsion_atom_site_label_3
_geom_torsion_atom_site_label_4
_geom_torsion
_geom_torsion_publ_flag
C1 O C7 C8 26.3(6) yes
C7 O C1 C2 -104.6(5) yes
C1 O C7 C12 -154.2(4) yes
C7 O C1 C6 78.0(6) yes

loop_
_cod_related_entry_id
_cod_related_entry_database
_cod_related_entry_code
1 ChemSpider 10239068
